data_7021664
loop_
_publ_author_name
'Lorber, Christian'
'Vendier, Laure'

_publ_section_title
;
 Novel aspects of the transamination reaction between Ti(NMe2)4 and
 primary amines.
;
_journal_issue 34
_journal_name_full 'Dalton transactions (Cambridge, England : 2003)'
_journal_page_first 12203
_journal_page_last 12219
_journal_paper_doi 10.1039/c3dt50840d
_journal_volume 42
_journal_year 2013
_chemical_compound_source 'synthesis as described'
_chemical_formula_moiety 'C44 H54 N6 Si2 Ti2'
_chemical_formula_sum 'C44 H54 N6 Si2 Ti2'
_chemical_formula_weight 818.85
_chemical_name_systematic
;
 ?
;
_space_group_IT_number 14
_symmetry_cell_setting monoclinic
_symmetry_Int_Tables_number 14
_symmetry_space_group_name_Hall '-P 2ybc'
_symmetry_space_group_name_H-M 'P 1 21/c 1'
_atom_sites_solution_hydrogens geom
_atom_sites_solution_primary direct
_atom_sites_solution_secondary difmap
_cell_angle_alpha 90
_cell_angle_beta 108.955(16)
_cell_angle_gamma 90
_cell_formula_units_Z 2
_cell_length_a 12.8129(18)
_cell_length_b 15.846(3)
_cell_length_c 11.4001(17)
_cell_measurement_reflns_used 2400
_cell_measurement_temperature 180
_cell_measurement_theta_max 26.05
_cell_measurement_theta_min 1.65
_cell_measurement_wavelength 0.71073
_cell_volume 2189.1(6)
_computing_cell_refinement 'Stoe IPDS software (Stoe, 1996)'
_computing_data_collection 'Stoe IPDS software (Stoe, 1996)'
_computing_data_reduction 'XRED (Stoe, 1.08, 1996)'
_computing_molecular_graphics 'Ortep-3 for Windows (Farrugia, 1997)'
_computing_publication_material 'WinGX publication routines (Farrugia, 1999)'
_computing_structure_refinement 'SHELXL-97 (Sheldrick, 1997)'
_computing_structure_solution 'SIR92 (Giacovazzo et al, 1993)'
_diffrn_ambient_temperature 180
_diffrn_measured_fraction_theta_full 0.997
_diffrn_measured_fraction_theta_max 0.997
_diffrn_measurement_device 'Stoe IPDS'
_diffrn_measurement_method \f
_diffrn_radiation_monochromator graphite
_diffrn_radiation_source 'fine-focus sealed tube'
_diffrn_radiation_type MoK\a
_diffrn_radiation_wavelength 0.71073
_diffrn_reflns_av_R_equivalents 0.2704
_diffrn_reflns_av_unetI/netI 0.3163
_diffrn_reflns_limit_h_max 15
_diffrn_reflns_limit_h_min -14
_diffrn_reflns_limit_k_max 18
_diffrn_reflns_limit_k_min -18
_diffrn_reflns_limit_l_max 13
_diffrn_reflns_limit_l_min -13
_diffrn_reflns_number 14897
_diffrn_reflns_theta_full 24.71
_diffrn_reflns_theta_max 24.71
_diffrn_reflns_theta_min 2.45
_diffrn_standards_decay_% 0.1
_diffrn_standards_interval_time 4
_diffrn_standards_number 200
_exptl_absorpt_coefficient_mu 0.457
_exptl_absorpt_correction_T_max 0.985
_exptl_absorpt_correction_T_min 0.927
_exptl_absorpt_correction_type refdelf
_exptl_absorpt_process_details
;
        (See: Walker, N. & Stuart, D. (1983) Acta Cryst. A39, 158-166)
;
_exptl_crystal_colour yellow
_exptl_crystal_density_diffrn 1.242
_exptl_crystal_density_method 'not measured'
_exptl_crystal_description platelet
_exptl_crystal_F_000 864
_exptl_crystal_size_max 0.17
_exptl_crystal_size_mid 0.125
_exptl_crystal_size_min 0.025
_refine_diff_density_max 0.324
_refine_diff_density_min -0.586
_refine_diff_density_rms 0.082
_refine_ls_extinction_method none
_refine_ls_goodness_of_fit_ref 0.777
_refine_ls_hydrogen_treatment constr
_refine_ls_matrix_type full
_refine_ls_number_parameters 248
_refine_ls_number_reflns 3712
_refine_ls_number_restraints 0
_refine_ls_restrained_S_all 0.777
_refine_ls_R_factor_all 0.2369
_refine_ls_R_factor_gt 0.0674
_refine_ls_shift/su_max 0
_refine_ls_shift/su_mean 0
_refine_ls_structure_factor_coef Fsqd
_refine_ls_weighting_details 'calc w=1/[\s^2^(Fo^2^)+(0.0000P)^2^+0.0000P] where P=(Fo^2^+2Fc^2^)/3'
_refine_ls_weighting_scheme calc
_refine_ls_wR_factor_gt 0.0964
_refine_ls_wR_factor_ref 0.1539
_reflns_number_gt 1084
_reflns_number_total 3712
_reflns_threshold_expression >2sigma(I)
_cod_data_source_file c3dt50840d.txt
_cod_data_source_block 3
_cod_database_code 7021664

loop_
_symmetry_equiv_pos_as_xyz
'x, y, z'
'-x, y+1/2, -z+1/2'
'-x, -y, -z'
'x, -y-1/2, z-1/2'

loop_
_atom_site_label
_atom_site_type_symbol
_atom_site_fract_x
_atom_site_fract_y
_atom_site_fract_z
_atom_site_U_iso_or_equiv
_atom_site_adp_type
_atom_site_occupancy
_atom_site_symmetry_multiplicity
_atom_site_calc_flag
_atom_site_refinement_flags
C1 C 0.8037(7) -0.0333(6) 0.5192(7) 0.053(2) Uani 1 1 d .
C2 C 0.7950(9) -0.1213(6) 0.5213(9) 0.058(3) Uani 1 1 d .
H2 H 0.7606 -0.1468 0.5725 0.07 Uiso 1 1 calc R
C3 C 0.8385(10) -0.1714(7) 0.4457(9) 0.069(3) Uani 1 1 d .
H3 H 0.8322 -0.2298 0.4475 0.083 Uiso 1 1 calc R
C4 C 0.8891(9) -0.1358(8) 0.3710(9) 0.069(3) Uani 1 1 d .
H4 H 0.9195 -0.1698 0.3239 0.082 Uiso 1 1 calc R
C5 C 0.8958(9) -0.0500(9) 0.3645(8) 0.071(3) Uani 1 1 d .
H5 H 0.9281 -0.026 0.3102 0.086 Uiso 1 1 calc R
C6 C 0.8542(8) 0.0029(6) 0.4392(8) 0.058(2) Uani 1 1 d .
H6 H 0.8604 0.0613 0.4352 0.07 Uiso 1 1 calc R
C7 C 0.7908(8) 0.1434(6) 0.6289(8) 0.056(2) Uani 1 1 d .
C8 C 0.7577(9) 0.1983(6) 0.5261(8) 0.063(3) Uani 1 1 d .
H8 H 0.7156 0.1773 0.4491 0.075 Uiso 1 1 calc R
C9 C 0.7873(10) 0.2842(6) 0.5379(11) 0.074(3) Uani 1 1 d .
H9 H 0.7618 0.3195 0.4694 0.088 Uiso 1 1 calc R
C10 C 0.8533(9) 0.3169(7) 0.6492(10) 0.065(3) Uani 1 1 d .
H10 H 0.8741 0.3734 0.6562 0.078 Uiso 1 1 calc R
C11 C 0.8871(10) 0.2647(7) 0.7478(10) 0.067(3) Uani 1 1 d .
H11 H 0.9316 0.2859 0.8236 0.081 Uiso 1 1 calc R
C12 C 0.8570(8) 0.1796(6) 0.7393(9) 0.058(3) Uani 1 1 d .
H12 H 0.8821 0.146 0.8098 0.07 Uiso 1 1 calc R
C13 C 0.7912(7) -0.0146(6) 0.7792(7) 0.049(2) Uani 1 1 d .
C14 C 0.7346(8) 0.0043(6) 0.8639(8) 0.057(2) Uani 1 1 d .
H14 H 0.6742 0.0405 0.8399 0.068 Uiso 1 1 calc R
C15 C 0.7678(9) -0.0305(6) 0.9827(7) 0.062(3) Uani 1 1 d .
H15 H 0.727 -0.0192 1.0351 0.074 Uiso 1 1 calc R
C16 C 0.8600(9) -0.0812(6) 1.0240(7) 0.064(3) Uani 1 1 d .
H16 H 0.8825 -0.1032 1.104 0.077 Uiso 1 1 calc R
C17 C 0.9182(9) -0.0987(6) 0.9437(7) 0.061(3) Uani 1 1 d .
H17 H 0.9803 -0.1331 0.9694 0.073 Uiso 1 1 calc R
C18 C 0.8838(7) -0.0650(6) 0.8245(7) 0.056(2) Uani 1 1 d .
H18 H 0.9251 -0.0769 0.7728 0.067 Uiso 1 1 calc R
C19 C 0.5793(10) 0.0882(6) 0.1872(9) 0.070(3) Uani 1 1 d .
H19A H 0.5356 0.074 0.1039 0.105 Uiso 1 1 calc R
H19B H 0.6562 0.0838 0.1959 0.105 Uiso 1 1 calc R
H19C H 0.5631 0.145 0.2051 0.105 Uiso 1 1 calc R
C20 C 0.5731(8) -0.0575(6) 0.2459(7) 0.059(2) Uani 1 1 d .
H20A H 0.6494 -0.0646 0.2537 0.088 Uiso 1 1 calc R
H20B H 0.528 -0.0708 0.1627 0.088 Uiso 1 1 calc R
H20C H 0.5545 -0.0944 0.3028 0.088 Uiso 1 1 calc R
C21 C 0.3795(8) 0.2066(6) 0.2782(8) 0.056(2) Uani 1 1 d .
H21A H 0.417 0.2516 0.2522 0.084 Uiso 1 1 calc R
H21B H 0.3137 0.228 0.2903 0.084 Uiso 1 1 calc R
H21C H 0.3604 0.1634 0.2158 0.084 Uiso 1 1 calc R
C22 C 0.4769(10) 0.2347(6) 0.4937(8) 0.065(3) Uani 1 1 d .
H22A H 0.4101 0.2504 0.5089 0.097 Uiso 1 1 calc R
H22B H 0.5087 0.2835 0.4687 0.097 Uiso 1 1 calc R
H22C H 0.5282 0.2117 0.5681 0.097 Uiso 1 1 calc R
N1 N 0.5998(6) 0.0274(4) 0.5624(5) 0.0464(17) Uani 1 1 d .
N2 N 0.5535(6) 0.0302(4) 0.2740(6) 0.0487(18) Uani 1 1 d .
N3 N 0.4520(6) 0.1710(4) 0.3949(6) 0.0508(19) Uani 1 1 d .
Si1 Si 0.7421(2) 0.03131(15) 0.6188(2) 0.0474(6) Uani 1 1 d .
Ti1 Ti 0.49811(14) 0.05709(10) 0.40428(13) 0.0450(4) Uani 1 1 d .

loop_
_atom_site_aniso_label
_atom_site_aniso_U_11
_atom_site_aniso_U_22
_atom_site_aniso_U_33
_atom_site_aniso_U_23
_atom_site_aniso_U_13
_atom_site_aniso_U_12
C1 0.042(5) 0.072(7) 0.043(4) 0.007(4) 0.009(4) -0.010(5)
C2 0.065(7) 0.057(6) 0.056(5) -0.003(5) 0.025(5) -0.002(5)
C3 0.081(8) 0.057(6) 0.070(6) -0.014(5) 0.027(6) 0.010(6)
C4 0.063(7) 0.080(8) 0.069(6) -0.003(5) 0.030(5) 0.009(6)
C5 0.063(7) 0.101(10) 0.060(5) -0.017(6) 0.035(5) -0.010(7)
C6 0.049(6) 0.072(6) 0.056(5) 0.000(5) 0.021(4) -0.009(5)
C7 0.054(6) 0.058(6) 0.061(6) 0.003(5) 0.025(5) 0.000(5)
C8 0.073(8) 0.066(6) 0.044(5) 0.002(4) 0.009(5) -0.011(5)
C9 0.073(8) 0.048(6) 0.108(9) 0.029(6) 0.041(7) 0.002(5)
C10 0.059(7) 0.059(6) 0.080(7) -0.017(6) 0.028(6) -0.017(5)
C11 0.071(7) 0.055(6) 0.077(6) -0.015(5) 0.025(5) -0.018(5)
C12 0.051(6) 0.067(7) 0.059(6) -0.002(5) 0.021(5) 0.006(5)
C13 0.043(5) 0.055(5) 0.051(4) -0.004(4) 0.016(4) -0.002(4)
C14 0.058(7) 0.059(6) 0.051(5) 0.001(4) 0.016(4) 0.005(5)
C15 0.075(7) 0.073(6) 0.039(4) -0.007(4) 0.020(4) -0.005(6)
C16 0.071(8) 0.074(7) 0.042(5) 0.003(4) 0.010(5) 0.004(6)
C17 0.064(7) 0.066(6) 0.045(4) 0.007(4) 0.010(5) 0.002(5)
C18 0.048(6) 0.068(6) 0.050(4) 0.000(4) 0.014(4) 0.000(5)
C19 0.087(8) 0.065(7) 0.070(6) 0.014(5) 0.042(6) 0.003(6)
C20 0.070(6) 0.053(5) 0.055(4) -0.005(5) 0.021(4) -0.005(5)
C21 0.061(7) 0.054(5) 0.052(5) 0.003(4) 0.017(5) 0.002(5)
C22 0.081(8) 0.063(6) 0.049(5) -0.012(4) 0.021(5) -0.009(6)
N1 0.051(4) 0.050(4) 0.041(3) -0.001(3) 0.018(3) 0.004(3)
N2 0.059(5) 0.036(4) 0.053(4) 0.003(3) 0.020(3) 0.001(3)
N3 0.055(5) 0.059(4) 0.040(4) 0.001(3) 0.016(4) 0.006(4)
Si1 0.0440(15) 0.0521(15) 0.0443(12) -0.0005(10) 0.0121(10) -0.0023(12)
Ti1 0.0471(9) 0.0457(8) 0.0421(7) 0.0014(7) 0.0146(6) 0.0007(8)

loop_
_atom_type_symbol
_atom_type_description
_atom_type_scat_dispersion_real
_atom_type_scat_dispersion_imag
_atom_type_scat_source
C C 0.0033 0.0016 'International Tables Vol C Tables 4.2.6.8 and 6.1.1.4'
H H 0 0 'International Tables Vol C Tables 4.2.6.8 and 6.1.1.4'
N N 0.0061 0.0033 'International Tables Vol C Tables 4.2.6.8 and 6.1.1.4'
Si Si 0.0817 0.0704 'International Tables Vol C Tables 4.2.6.8 and 6.1.1.4'
Ti Ti 0.2776 0.4457 'International Tables Vol C Tables 4.2.6.8 and 6.1.1.4'

loop_
_geom_angle_atom_site_label_1
_geom_angle_atom_site_label_2
_geom_angle_atom_site_label_3
_geom_angle
_geom_angle_site_symmetry_1
_geom_angle_site_symmetry_3
C2 C1 C6 118.4(9) . .
C2 C1 Si1 118.7(8) . .
C6 C1 Si1 122.9(7) . .
C1 C2 C3 120.0(10) . .
C4 C3 C2 121.0(10) . .
C3 C4 C5 120.1(11) . .
C4 C5 C6 120.9(10) . .
C1 C6 C5 119.5(10) . .
C12 C7 C8 115.3(9) . .
C12 C7 Si1 122.6(7) . .
C8 C7 Si1 122.0(7) . .
C9 C8 C7 121.2(9) . .
C10 C9 C8 121.1(10) . .
C11 C10 C9 118.2(9) . .
C10 C11 C12 121.8(9) . .
C7 C12 C11 122.3(9) . .
C18 C13 C14 115.7(7) . .
C18 C13 Si1 124.3(7) . .
C14 C13 Si1 120.0(7) . .
C15 C14 C13 121.2(9) . .
C16 C15 C14 121.3(9) . .
C15 C16 C17 118.5(8) . .
C16 C17 C18 120.1(9) . .
C13 C18 C17 123.2(9) . .
Si1 N1 Ti1 131.1(4) . .
Si1 N1 Ti1 128.3(4) . 3_656
Ti1 N1 Ti1 93.9(3) . 3_656
C20 N2 C19 110.8(7) . .
C20 N2 Ti1 121.3(5) . .
C19 N2 Ti1 127.8(6) . .
C21 N3 C22 110.4(7) . .
C21 N3 Ti1 120.8(5) . .
C22 N3 Ti1 128.7(6) . .
N1 Si1 C7 110.3(4) . .
N1 Si1 C13 109.2(4) . .
C7 Si1 C13 108.0(4) . .
N1 Si1 C1 110.7(3) . .
C7 Si1 C1 110.9(4) . .
C13 Si1 C1 107.7(4) . .
N2 Ti1 N3 111.1(3) . .
N2 Ti1 N1 111.8(3) . .
N3 Ti1 N1 113.2(3) . .
N2 Ti1 N1 115.3(3) . 3_656
N3 Ti1 N1 117.1(3) . 3_656
N1 Ti1 N1 86.1(3) . 3_656
N2 Ti1 Ti1 123.1(2) . 3_656
N3 Ti1 Ti1 125.6(2) . 3_656
N1 Ti1 Ti1 43.7(2) . 3_656
N1 Ti1 Ti1 42.41(17) 3_656 3_656

loop_
_geom_bond_atom_site_label_1
_geom_bond_atom_site_label_2
_geom_bond_distance
_geom_bond_site_symmetry_2
C1 C2 1.400(14) .
C1 C6 1.401(13) .
C1 Si1 1.883(10) .
C2 C3 1.413(14) .
C3 C4 1.350(16) .
C4 C5 1.366(16) .
C5 C6 1.417(14) .
C7 C12 1.393(13) .
C7 C8 1.409(13) .
C7 Si1 1.873(10) .
C8 C9 1.409(13) .
C9 C10 1.377(14) .
C10 C11 1.349(14) .
C11 C12 1.396(14) .
C13 C18 1.384(12) .
C13 C14 1.414(13) .
C13 Si1 1.876(8) .
C14 C15 1.395(11) .
C15 C16 1.378(13) .
C16 C17 1.384(13) .
C17 C18 1.392(11) .
C19 N2 1.465(11) .
C20 N2 1.465(11) .
C21 N3 1.465(10) .
C22 N3 1.467(11) .
N1 Si1 1.726(7) .
N1 Ti1 1.908(6) .
N1 Ti1 1.954(7) 3_656
N2 Ti1 1.892(7) .
N3 Ti1 1.892(7) .
Ti1 N1 1.954(7) 3_656
Ti1 Ti1 2.823(3) 3_656
